data_7152580
loop_
_publ_author_name
'Gluyas, Josef B. G.'
'Burschka, Christian'
'D\"orrich, Steffen'
'Vallet, Judith'
'Gronemeyer, Hinrich'
'Tacke, Reinhold'

_publ_section_title
;
 Disila-analogues of the synthetic retinoids EC23 and TTNN: synthesis,
 structure and biological evaluation.
;
_journal_issue 34
_journal_name_full 'Organic &amp; biomolecular chemistry'
_journal_page_first 6914
_journal_page_last 6929
_journal_paper_doi 10.1039/c2ob25989c
_journal_volume 10
_journal_year 2012
_chemical_formula_moiety 'C20 H22 O2 Si2'
_chemical_formula_sum 'C20 H22 O2 Si2'
_chemical_formula_weight 350.56
_chemical_name_systematic
;
?
;
_space_group_IT_number 61
_symmetry_cell_setting orthorhombic
_symmetry_space_group_name_Hall '-P 2ac 2ab'
_symmetry_space_group_name_H-M 'P b c a'
_atom_sites_solution_hydrogens geom
_atom_sites_solution_primary direct
_atom_sites_solution_secondary difmap
_audit_creation_method SHELXL-97
_cell_angle_alpha 90.00
_cell_angle_beta 90.00
_cell_angle_gamma 90.00
_cell_formula_units_Z 8
_cell_length_a 9.7328(10)
_cell_length_b 11.2756(8)
_cell_length_c 35.715(4)
_cell_measurement_reflns_used 3000
_cell_measurement_temperature 173(2)
_cell_measurement_theta_max 25.3
_cell_measurement_theta_min 7.35
_cell_volume 3919.5(7)
_computing_cell_refinement Stoe-IPDS
_computing_data_collection Stoe-IPDS
_computing_data_reduction Stoe-IPDS
_computing_molecular_graphics Ortep/Povray
_computing_publication_material Bruker-SHELXTL
_computing_structure_refinement 'SHELXL-97 (Sheldrick, 2008)'
_computing_structure_solution 'SHELXS-97 (Sheldrick, 2008)'
_diffrn_ambient_temperature 173(2)
_diffrn_measured_fraction_theta_full 0.935
_diffrn_measured_fraction_theta_max 0.935
_diffrn_measurement_device_type image_plate_Stoe-IPDs
_diffrn_measurement_method omega_scan
_diffrn_radiation_monochromator graphite
_diffrn_radiation_source 'fine-focus sealed tube'
_diffrn_radiation_type MoK\a
_diffrn_radiation_wavelength 0.71073
_diffrn_reflns_av_R_equivalents 0.0456
_diffrn_reflns_av_sigmaI/netI 0.0431
_diffrn_reflns_limit_h_max 12
_diffrn_reflns_limit_h_min -12
_diffrn_reflns_limit_k_max 12
_diffrn_reflns_limit_k_min -13
_diffrn_reflns_limit_l_max 26
_diffrn_reflns_limit_l_min -45
_diffrn_reflns_number 19094
_diffrn_reflns_theta_full 26.92
_diffrn_reflns_theta_max 26.92
_diffrn_reflns_theta_min 2.38
_exptl_absorpt_coefficient_mu 0.190
_exptl_absorpt_correction_T_max 0.9878
_exptl_absorpt_correction_T_min 0.9187
_exptl_absorpt_correction_type multi-scan
_exptl_absorpt_process_details
;
[c.f. r.h. blessing, acta cryst. (1995), a51, 33-38]
;
_exptl_crystal_colour colorless
_exptl_crystal_density_diffrn 1.188
_exptl_crystal_density_method 'not measured'
_exptl_crystal_description plate
_exptl_crystal_F_000 1488
_exptl_crystal_size_max .5
_exptl_crystal_size_mid .4
_exptl_crystal_size_min .1
_refine_diff_density_max 0.232
_refine_diff_density_min -0.284
_refine_diff_density_rms 0.046
_refine_ls_extinction_method none
_refine_ls_goodness_of_fit_ref 1.014
_refine_ls_hydrogen_treatment constr
_refine_ls_matrix_type full
_refine_ls_number_parameters 224
_refine_ls_number_reflns 3971
_refine_ls_number_restraints 0
_refine_ls_restrained_S_all 1.014
_refine_ls_R_factor_all 0.0639
_refine_ls_R_factor_gt 0.0402
_refine_ls_shift/su_max 0.001
_refine_ls_shift/su_mean 0.000
_refine_ls_structure_factor_coef Fsqd
_refine_ls_weighting_details 'calc w=1/[\s^2^(Fo^2^)+(0.0665P)^2^+0.2200P] where P=(Fo^2^+2Fc^2^)/3'
_refine_ls_weighting_scheme calc
_refine_ls_wR_factor_gt 0.1021
_refine_ls_wR_factor_ref 0.1109
_reflns_number_gt 2736
_reflns_number_total 3971
_reflns_threshold_expression >2sigma(I)
_cod_data_source_file c2ob25989c.txt
_cod_data_source_block glu17abs
_cod_original_cell_volume 3919.5(6)
_cod_original_sg_symbol_H-M Pbca
_cod_database_code 7152580

loop_
_symmetry_equiv_pos_as_xyz
'x, y, z'
'-x+1/2, -y, z+1/2'
'-x, y+1/2, -z+1/2'
'x+1/2, -y+1/2, -z'
'-x, -y, -z'
'x-1/2, y, -z-1/2'
'x, -y-1/2, z-1/2'
'-x-1/2, y-1/2, z'

loop_
_atom_site_label
_atom_site_type_symbol
_atom_site_fract_x
_atom_site_fract_y
_atom_site_fract_z
_atom_site_U_iso_or_equiv
_atom_site_adp_type
_atom_site_occupancy
_atom_site_symmetry_multiplicity
_atom_site_calc_flag
_atom_site_refinement_flags
C2 C 0.6778(2) 0.4382(2) 0.18928(9) 0.0633(7) Uani 1 1 d .
H2A H 0.6373 0.3998 0.2113 0.095 Uiso 1 1 calc R
H2B H 0.6628 0.3883 0.1672 0.095 Uiso 1 1 calc R
H2C H 0.6343 0.5156 0.1854 0.095 Uiso 1 1 calc R
C1 C 0.8937(3) 0.5698(2) 0.23465(8) 0.0657(7) Uani 1 1 d .
H1A H 0.8548 0.6463 0.2271 0.099 Uiso 1 1 calc R
H1B H 0.9925 0.5787 0.2391 0.099 Uiso 1 1 calc R
H1C H 0.8488 0.5428 0.2577 0.099 Uiso 1 1 calc R
C4 C 1.0806(3) 0.1621(2) 0.14077(8) 0.0595(6) Uani 1 1 d .
H4A H 1.1425 0.1666 0.1192 0.089 Uiso 1 1 calc R
H4B H 0.9860 0.1509 0.1320 0.089 Uiso 1 1 calc R
H4C H 1.1072 0.0951 0.1567 0.089 Uiso 1 1 calc R
C3 C 1.2687(3) 0.3146(3) 0.18710(10) 0.0752(9) Uani 1 1 d .
H3A H 1.2891 0.2454 0.2027 0.113 Uiso 1 1 calc R
H3B H 1.2756 0.3868 0.2022 0.113 Uiso 1 1 calc R
H3C H 1.3347 0.3186 0.1664 0.113 Uiso 1 1 calc R
C5 C 1.05272(17) 0.43475(17) 0.13802(6) 0.0313(4) Uani 1 1 d .
C6 C 0.95016(17) 0.51136(16) 0.15249(5) 0.0303(4) Uani 1 1 d .
C7 C 0.92349(17) 0.61875(17) 0.13436(6) 0.0315(4) Uani 1 1 d .
H7 H 0.8543 0.6699 0.1440 0.038 Uiso 1 1 calc R
C8 C 0.99664(16) 0.65249(17) 0.10233(5) 0.0300(4) Uani 1 1 d .
C9 C 1.09357(18) 0.57380(19) 0.08739(6) 0.0376(5) Uani 1 1 d .
H9 H 1.1409 0.5937 0.0650 0.045 Uiso 1 1 calc R
C10 C 1.12075(18) 0.46715(19) 0.10513(6) 0.0393(5) Uani 1 1 d .
H10 H 1.1871 0.4149 0.0947 0.047 Uiso 1 1 calc R
C11 C 0.97915(17) 0.76752(17) 0.08597(6) 0.0317(4) Uani 1 1 d .
C12 C 0.97152(16) 0.86608(17) 0.07322(5) 0.0306(4) Uani 1 1 d .
C13 C 0.97230(16) 0.98422(16) 0.05887(5) 0.0274(4) Uani 1 1 d .
C14 C 0.86033(16) 1.06080(17) 0.06385(6) 0.0313(4) Uani 1 1 d .
H14 H 0.7802 1.0333 0.0763 0.038 Uiso 1 1 calc R
C15 C 0.86563(16) 1.17563(17) 0.05074(6) 0.0314(4) Uani 1 1 d .
H15 H 0.7890 1.2267 0.0541 0.038 Uiso 1 1 calc R
C16 C 0.98306(15) 1.21740(15) 0.03247(5) 0.0271(4) Uani 1 1 d .
C17 C 1.09361(15) 1.14078(16) 0.02683(5) 0.0278(4) Uani 1 1 d .
H17 H 1.1731 1.1682 0.0141 0.033 Uiso 1 1 calc R
C18 C 1.08828(16) 1.02592(16) 0.03962(5) 0.0282(4) Uani 1 1 d .
H18 H 1.1638 0.9743 0.0354 0.034 Uiso 1 1 calc R
C19 C 0.98973(15) 1.34030(16) 0.01860(5) 0.0284(4) Uani 1 1 d .
C03 C 0.9563(3) 0.3151(2) 0.20505(7) 0.0548(6) Uani 1 1 d .
H31 H 0.8909 0.2480 0.2034 0.066 Uiso 1 1 calc R
H32 H 0.9987 0.3146 0.2302 0.066 Uiso 1 1 calc R
O1 O 0.88444(11) 1.40553(13) 0.02024(5) 0.0401(4) Uani 1 1 d .
H2O1 H 0.9031 1.4728 0.0115 0.060 Uiso 0.48(4) 1 calc PR
O2 O 1.10452(12) 1.37676(13) 0.00524(4) 0.0377(3) Uani 1 1 d .
H2O2 H 1.0986 1.4493 0.0001 0.057 Uiso 0.52(4) 1 calc PR
Si1 Si 0.86491(6) 0.45863(5) 0.196776(17) 0.03647(16) Uani 1 1 d .
Si2 Si 1.09212(5) 0.30135(5) 0.167991(16) 0.03251(15) Uani 1 1 d .

loop_
_atom_site_aniso_label
_atom_site_aniso_U_11
_atom_site_aniso_U_22
_atom_site_aniso_U_33
_atom_site_aniso_U_23
_atom_site_aniso_U_13
_atom_site_aniso_U_12
C2 0.0607(14) 0.0523(17) 0.077(2) 0.0090(14) 0.0220(12) -0.0069(11)
C1 0.113(2) 0.0446(16) 0.0393(16) -0.0019(11) 0.0051(13) 0.0010(13)
C4 0.0970(18) 0.0326(14) 0.0491(16) 0.0004(11) 0.0012(12) 0.0066(12)
C3 0.0657(15) 0.070(2) 0.089(2) 0.0275(17) -0.0326(15) -0.0123(13)
C5 0.0358(9) 0.0241(11) 0.0339(11) 0.0024(8) 0.0008(7) 0.0009(7)
C6 0.0361(8) 0.0224(10) 0.0325(10) 0.0019(8) 0.0014(7) -0.0003(7)
C7 0.0350(8) 0.0238(11) 0.0358(11) 0.0025(8) 0.0028(7) 0.0015(7)
C8 0.0302(8) 0.0258(10) 0.0342(10) 0.0047(8) -0.0034(7) -0.0021(7)
C9 0.0406(9) 0.0361(12) 0.0361(12) 0.0097(9) 0.0078(8) 0.0024(8)
C10 0.0427(10) 0.0342(12) 0.0411(12) 0.0072(9) 0.0101(8) 0.0088(8)
C11 0.0311(8) 0.0292(11) 0.0348(11) 0.0036(8) -0.0015(7) -0.0032(7)
C12 0.0309(8) 0.0288(11) 0.0322(10) 0.0028(8) -0.0018(7) -0.0030(7)
C13 0.0311(8) 0.0242(10) 0.0268(10) 0.0021(7) -0.0039(6) -0.0024(6)
C14 0.0287(8) 0.0286(11) 0.0365(11) 0.0044(8) 0.0030(7) -0.0032(7)
C15 0.0256(8) 0.0297(11) 0.0389(11) 0.0035(8) 0.0007(7) 0.0021(7)
C16 0.0251(7) 0.0235(10) 0.0327(10) 0.0029(7) -0.0043(6) -0.0006(6)
C17 0.0249(7) 0.0266(10) 0.0320(10) 0.0040(8) -0.0008(6) -0.0003(6)
C18 0.0265(7) 0.0274(10) 0.0307(10) 0.0023(7) -0.0024(6) 0.0029(6)
C19 0.0265(8) 0.0251(10) 0.0337(10) 0.0028(7) -0.0018(6) -0.0018(6)
C03 0.0764(15) 0.0372(14) 0.0508(15) 0.0145(11) 0.0199(11) 0.0150(11)
O1 0.0285(6) 0.0255(8) 0.0664(11) 0.0090(7) -0.0034(6) 0.0025(5)
O2 0.0323(6) 0.0278(8) 0.0531(10) 0.0096(6) 0.0047(5) -0.0027(5)
Si1 0.0523(3) 0.0241(3) 0.0330(3) 0.0033(2) 0.0115(2) 0.0034(2)
Si2 0.0404(3) 0.0244(3) 0.0328(3) 0.0035(2) -0.0023(2) 0.00358(19)

loop_
_atom_type_symbol
_atom_type_description
_atom_type_scat_dispersion_real
_atom_type_scat_dispersion_imag
_atom_type_scat_source
C C 0.0033 0.0016 'International Tables Vol C Tables 4.2.6.8 and 6.1.1.4'
H H 0.0000 0.0000 'International Tables Vol C Tables 4.2.6.8 and 6.1.1.4'
O O 0.0106 0.0060 'International Tables Vol C Tables 4.2.6.8 and 6.1.1.4'
Si Si 0.0817 0.0704 'International Tables Vol C Tables 4.2.6.8 and 6.1.1.4'

loop_
_geom_angle_atom_site_label_1
_geom_angle_atom_site_label_2
_geom_angle_atom_site_label_3
_geom_angle
C10 C5 C6 118.75(17)
C10 C5 Si2 126.12(14)
C6 C5 Si2 114.98(14)
C7 C6 C5 119.32(17)
C7 C6 Si1 125.54(14)
C5 C6 Si1 115.10(14)
C6 C7 C8 121.32(17)
C7 C8 C9 118.78(17)
C7 C8 C11 121.25(17)
C9 C8 C11 119.89(17)
C10 C9 C8 120.30(18)
C9 C10 C5 121.42(18)
C12 C11 C8 176.19(18)
C11 C12 C13 175.96(17)
C14 C13 C18 118.76(16)
C14 C13 C12 121.69(15)
C18 C13 C12 119.55(16)
C15 C14 C13 120.45(16)
C14 C15 C16 120.39(16)
C17 C16 C15 119.32(16)
C17 C16 C19 120.01(15)
C15 C16 C19 120.66(15)
C18 C17 C16 120.44(15)
C17 C18 C13 120.61(16)
O1 C19 O2 122.51(17)
O1 C19 C16 119.77(15)
O2 C19 C16 117.72(15)
Si1 C03 Si2 107.15(11)
C2 Si1 C1 109.61(13)
C2 Si1 C03 112.46(12)
C1 Si1 C03 113.31(13)
C2 Si1 C6 110.53(11)
C1 Si1 C6 109.32(11)
C03 Si1 C6 101.34(9)
C4 Si2 C3 108.53(14)
C4 Si2 C03 113.44(12)
C3 Si2 C03 112.75(15)
C4 Si2 C5 111.48(11)
C3 Si2 C5 109.45(11)
C03 Si2 C5 101.02(9)

loop_
_geom_bond_atom_site_label_1
_geom_bond_atom_site_label_2
_geom_bond_distance
C2 Si1 1.855(2)
C1 Si1 1.865(3)
C4 Si2 1.850(3)
C3 Si2 1.855(2)
C5 C10 1.397(3)
C5 C6 1.418(3)
C5 Si2 1.8856(19)
C6 C7 1.397(3)
C6 Si1 1.8824(19)
C7 C8 1.400(3)
C8 C9 1.401(3)
C8 C11 1.433(3)
C9 C10 1.385(3)
C11 C12 1.203(3)
C12 C13 1.427(3)
C13 C14 1.402(2)
C13 C18 1.403(2)
C14 C15 1.378(3)
C15 C16 1.398(2)
C16 C17 1.395(2)
C16 C19 1.473(3)
C17 C18 1.374(3)
C19 O1 1.263(2)
C19 O2 1.283(2)
C03 Si1 1.870(2)
C03 Si2 1.877(2)

loop_
_geom_torsion_atom_site_label_1
_geom_torsion_atom_site_label_2
_geom_torsion_atom_site_label_3
_geom_torsion_atom_site_label_4
_geom_torsion
C10 C5 C6 C7 -2.3(3)
Si2 C5 C6 C7 173.50(14)
C10 C5 C6 Si1 179.79(15)
Si2 C5 C6 Si1 -4.37(19)
C5 C6 C7 C8 -0.4(3)
Si1 C6 C7 C8 177.22(14)
C6 C7 C8 C9 3.1(3)
C6 C7 C8 C11 -173.59(17)
C7 C8 C9 C10 -3.0(3)
C11 C8 C9 C10 173.70(18)
C8 C9 C10 C5 0.3(3)
C6 C5 C10 C9 2.4(3)
Si2 C5 C10 C9 -172.91(16)
C7 C8 C11 C12 102(3)
C9 C8 C11 C12 -75(3)
C8 C11 C12 C13 12(6)
C11 C12 C13 C14 -138(3)
C11 C12 C13 C18 41(3)
C18 C13 C14 C15 -1.4(3)
C12 C13 C14 C15 177.91(18)
C13 C14 C15 C16 -0.3(3)
C14 C15 C16 C17 1.5(3)
C14 C15 C16 C19 -179.62(18)
C15 C16 C17 C18 -1.1(3)
C19 C16 C17 C18 -179.90(17)
C16 C17 C18 C13 -0.7(3)
C14 C13 C18 C17 1.9(3)
C12 C13 C18 C17 -177.43(17)
C17 C16 C19 O1 172.59(17)
C15 C16 C19 O1 -6.2(3)
C17 C16 C19 O2 -7.6(3)
C15 C16 C19 O2 173.61(18)
Si2 C03 Si1 C2 121.92(15)
Si2 C03 Si1 C1 -113.09(16)
Si2 C03 Si1 C6 3.89(16)
C7 C6 Si1 C2 63.0(2)
C5 C6 Si1 C2 -119.23(16)
C7 C6 Si1 C1 -57.7(2)
C5 C6 Si1 C1 120.04(17)
C7 C6 Si1 C03 -177.55(18)
C5 C6 Si1 C03 0.18(18)
Si1 C03 Si2 C4 -125.20(15)
Si1 C03 Si2 C3 110.93(16)
Si1 C03 Si2 C5 -5.78(16)
C10 C5 Si2 C4 -57.2(2)
C6 C5 Si2 C4 127.33(16)
C10 C5 Si2 C3 62.9(2)
C6 C5 Si2 C3 -112.60(19)
C10 C5 Si2 C03 -178.01(19)
C6 C5 Si2 C03 6.51(18)
